data_7151765
loop_
_publ_author_name
'Haning, Helmut'
'Gir\'o-Ma\~nas, Carles'
'Paddock, Victoria L.'
'Bochet, Christian G.'
'White, Andrew J. P.'
'Bernardinelli, Gerald'
'Mann, Inderjit'
'Oppolzer, Wolfang'
'Spivey, Alan C.'

_publ_section_title
;
 Total synthesis of the Amaryllidaceae alkaloid clivonine.
;
_journal_issue 8
_journal_name_full 'Organic &amp; biomolecular chemistry'
_journal_page_first 2809
_journal_page_last 2820
_journal_paper_doi 10.1039/c0ob00895h
_journal_volume 9
_journal_year 2011
_chemical_formula_moiety 'C25 H26 Cl N O5'
_chemical_formula_sum 'C25 H26 Cl N O5'
_chemical_formula_weight 455.92
_chemical_name_systematic
;
?
;
_space_group_IT_number 2
_symmetry_cell_setting triclinic
_symmetry_space_group_name_Hall '-P 1'
_symmetry_space_group_name_H-M 'P -1'
_atom_sites_solution_hydrogens geom
_atom_sites_solution_primary direct
_atom_sites_solution_secondary difmap
_audit_creation_method SHELXL-97
_cell_angle_alpha 102.804(3)
_cell_angle_beta 98.740(3)
_cell_angle_gamma 102.130(3)
_cell_formula_units_Z 2
_cell_length_a 6.0988(2)
_cell_length_b 11.8551(4)
_cell_length_c 16.3205(5)
_cell_measurement_reflns_used 7226
_cell_measurement_temperature 298(2)
_cell_measurement_theta_max 71.2573
_cell_measurement_theta_min 2.8355
_cell_volume 1100.31(7)
_computing_cell_refinement 'CrysAlis RED, Oxford Diffraction Ltd'
_computing_data_collection 'CrysAlis CCD, Oxford Diffraction Ltd'
_computing_data_reduction 'CrysAlis RED, Oxford Diffraction Ltd'
_computing_molecular_graphics 'Bruker SHELXTL'
_computing_publication_material 'Bruker SHELXTL'
_computing_structure_refinement 'SHELXL-97 (Sheldrick, 1997)'
_computing_structure_solution 'SHELXS-97 (Sheldrick, 1990)'
_diffrn_ambient_temperature 298(2)
_diffrn_detector_area_resol_mean 8.2556
_diffrn_measured_fraction_theta_full 0.982
_diffrn_measured_fraction_theta_max 0.982
_diffrn_measurement_device_type 'OD Xcalibur PX Ultra'
_diffrn_measurement_method 'phi and omega scans'
_diffrn_radiation_monochromator graphite
_diffrn_radiation_source 'Enhance Ultra (Cu) X-ray Source'
_diffrn_radiation_type CuK\a
_diffrn_radiation_wavelength 1.54248
_diffrn_reflns_av_R_equivalents 0.0256
_diffrn_reflns_av_sigmaI/netI 0.0201
_diffrn_reflns_limit_h_max 6
_diffrn_reflns_limit_h_min -7
_diffrn_reflns_limit_k_max 14
_diffrn_reflns_limit_k_min -14
_diffrn_reflns_limit_l_max 19
_diffrn_reflns_limit_l_min -20
_diffrn_reflns_number 16799
_diffrn_reflns_theta_full 71.53
_diffrn_reflns_theta_max 71.53
_diffrn_reflns_theta_min 2.84
_diffrn_standards_number 0
_exptl_absorpt_coefficient_mu 1.854
_exptl_absorpt_correction_T_max 1.00000
_exptl_absorpt_correction_T_min 0.75238
_exptl_absorpt_correction_type multi-scan
_exptl_absorpt_process_details
;
CrysAlis RED, Oxford Diffraction Ltd.,
Version 1.171.32.4 (release 27-04-2006 CrysAlis171 .NET)
(compiled Apr 27 2007,17:53:11)
Empirical absorption correction using spherical harmonics,
implemented in SCALE3 ABSPACK scaling algorithm.
;
_exptl_crystal_colour Colourless
_exptl_crystal_density_diffrn 1.376
_exptl_crystal_density_method 'not measured'
_exptl_crystal_description plates
_exptl_crystal_F_000 480
_exptl_crystal_size_max 0.20
_exptl_crystal_size_mid 0.10
_exptl_crystal_size_min 0.04
_refine_diff_density_max 0.189
_refine_diff_density_min -0.265
_refine_diff_density_rms 0.033
_refine_ls_extinction_coef 0.0012(4)
_refine_ls_extinction_expression Fc^*^=kFc[1+0.001xFc^2^\l^3^/sin(2\q)]^-1/4^
_refine_ls_extinction_method SHELXL
_refine_ls_goodness_of_fit_ref 1.042
_refine_ls_hydrogen_treatment constr
_refine_ls_matrix_type full
_refine_ls_number_parameters 290
_refine_ls_number_reflns 4218
_refine_ls_number_restraints 0
_refine_ls_restrained_S_all 1.042
_refine_ls_R_factor_all 0.0511
_refine_ls_R_factor_gt 0.0368
_refine_ls_shift/su_max 0.000
_refine_ls_shift/su_mean 0.000
_refine_ls_structure_factor_coef Fsqd
_refine_ls_weighting_details 'calc w=1/[\s^2^(Fo^2^)+(0.0696P)^2^+0.0000P] where P=(Fo^2^+2Fc^2^)/3'
_refine_ls_weighting_scheme calc
_refine_ls_wR_factor_gt 0.1013
_refine_ls_wR_factor_ref 0.1087
_reflns_number_gt 3060
_reflns_number_total 4218
_reflns_threshold_expression >2sigma(I)
_cod_data_source_file c0ob00895h.txt
_cod_data_source_block 28
_cod_depositor_comments
;
The following automatic conversions were performed:
'_symmetry_cell_setting' value 'Triclinic' changed to 'triclinic'
according to '/home/saulius/struct/CIF-dictionaries/cif_core.dic'
dictionary named 'cif_core.dic' version 2.4.1 from 2010-06-29.

Automatic conversion script
Id: cif_fix_enum 1555 2011-01-17 13:19:09Z saulius 
;
_cod_original_cell_volume 1100.31(6)
_cod_original_sg_symbol_H-M P-1
_cod_database_code 7151765

loop_
_symmetry_equiv_pos_as_xyz
'x, y, z'
'-x, -y, -z'

loop_
_atom_site_label
_atom_site_type_symbol
_atom_site_fract_x
_atom_site_fract_y
_atom_site_fract_z
_atom_site_U_iso_or_equiv
_atom_site_adp_type
_atom_site_occupancy
_atom_site_symmetry_multiplicity
_atom_site_calc_flag
_atom_site_refinement_flags
_atom_site_disorder_assembly
_atom_site_disorder_group
N1 N 0.6775(2) 0.74922(11) 0.62301(8) 0.0489(3) Uani 1 1 d . . .
C2 C 0.4999(2) 0.79823(12) 0.66015(9) 0.0443(3) Uani 1 1 d . . .
H2A H 0.3540 0.7370 0.6437 0.053 Uiso 1 1 calc R . .
C3 C 0.5715(3) 0.84321(12) 0.75940(9) 0.0440(3) Uani 1 1 d . . .
H3A H 0.7290 0.8932 0.7736 0.053 Uiso 1 1 calc R . .
C4 C 0.4197(3) 0.92203(13) 0.79310(9) 0.0496(4) Uani 1 1 d . . .
H4A H 0.2645 0.8728 0.7871 0.060 Uiso 1 1 calc R . .
O5 O 0.5154(2) 0.98062(10) 0.88134(7) 0.0661(3) Uani 1 1 d . . .
C6 C 0.4775(3) 1.09754(14) 0.89679(10) 0.0568(4) Uani 1 1 d . . .
O7 O 0.4979(2) 1.13045(9) 0.81909(7) 0.0603(3) Uani 1 1 d . . .
C8 C 0.4090(3) 1.02458(12) 0.75032(10) 0.0504(4) Uani 1 1 d . . .
H8A H 0.2491 1.0192 0.7257 0.061 Uiso 1 1 calc R . .
C9 C 0.5481(3) 1.02489(13) 0.68173(10) 0.0551(4) Uani 1 1 d . . .
H9A H 0.7099 1.0444 0.7078 0.066 Uiso 1 1 calc R . .
H9B H 0.5226 1.0853 0.6525 0.066 Uiso 1 1 calc R . .
C10 C 0.4797(3) 0.90169(13) 0.61654(9) 0.0509(4) Uani 1 1 d . . .
H10A H 0.3214 0.8868 0.5854 0.061 Uiso 1 1 calc R . .
C11 C 0.6372(3) 0.89388(15) 0.55215(10) 0.0587(4) Uani 1 1 d . . .
H11A H 0.5539 0.8434 0.4961 0.070 Uiso 1 1 calc R . .
H11B H 0.7064 0.9725 0.5464 0.070 Uiso 1 1 calc R . .
C12 C 0.8161(3) 0.83948(14) 0.59109(10) 0.0573(4) Uani 1 1 d . . .
H12A H 0.8929 0.8035 0.5483 0.069 Uiso 1 1 calc R . .
H12B H 0.9293 0.8984 0.6374 0.069 Uiso 1 1 calc R . .
C13 C 0.7430(3) 0.64718(13) 0.62620(9) 0.0481(4) Uani 1 1 d . . .
O13 O 0.9369(2) 0.63992(11) 0.61832(8) 0.0647(3) Uani 1 1 d . . .
C14 C 0.5719(3) 0.54039(12) 0.63214(9) 0.0467(3) Uani 1 1 d . . .
C15 C 0.3448(3) 0.51077(13) 0.58964(9) 0.0490(4) Uani 1 1 d . . .
H15A H 0.2936 0.5604 0.5584 0.059 Uiso 1 1 calc R . .
C16 C 0.1933(3) 0.40800(14) 0.59324(10) 0.0551(4) Uani 1 1 d . . .
H16A H 0.0407 0.3884 0.5649 0.066 Uiso 1 1 calc R . .
C17 C 0.2722(3) 0.33551(14) 0.63926(10) 0.0575(4) Uani 1 1 d . . .
Cl Cl 0.07925(10) 0.20707(4) 0.64440(4) 0.0869(2) Uani 1 1 d . . .
C18 C 0.4986(3) 0.36074(14) 0.68048(10) 0.0604(4) Uani 1 1 d . . .
H18A H 0.5494 0.3098 0.7105 0.072 Uiso 1 1 calc R . .
C19 C 0.6480(3) 0.46329(14) 0.67621(10) 0.0537(4) Uani 1 1 d . . .
H19A H 0.8016 0.4811 0.7031 0.064 Uiso 1 1 calc R . .
C20 C 0.5697(3) 0.74251(12) 0.80238(8) 0.0462(3) Uani 1 1 d . . .
C21 C 0.3605(3) 0.65947(13) 0.79514(9) 0.0502(4) Uani 1 1 d . . .
H21A H 0.2231 0.6662 0.7654 0.060 Uiso 1 1 calc R . .
C22 C 0.3682(3) 0.56878(13) 0.83362(10) 0.0581(4) Uani 1 1 d . . .
O23 O 0.1899(3) 0.47615(12) 0.83291(9) 0.0839(4) Uani 1 1 d . . .
C24 C 0.2926(6) 0.4046(2) 0.87973(14) 0.1003(8) Uani 1 1 d . . .
H24A H 0.2267 0.4012 0.9299 0.120 Uiso 1 1 calc R . .
H24B H 0.2620 0.3237 0.8438 0.120 Uiso 1 1 calc R . .
O25 O 0.5333(3) 0.45505(13) 0.90566(9) 0.0915(5) Uani 1 1 d . . .
C26 C 0.5709(4) 0.55670(15) 0.87719(10) 0.0645(5) Uani 1 1 d . . .
C27 C 0.7759(4) 0.63628(16) 0.88608(10) 0.0673(5) Uani 1 1 d . . .
H27A H 0.9120 0.6284 0.9159 0.081 Uiso 1 1 calc R . .
C28 C 0.7700(3) 0.73045(14) 0.84774(9) 0.0560(4) Uani 1 1 d . . .
H28A H 0.9061 0.7870 0.8530 0.067 Uiso 1 1 calc R . .
C29 C 0.2436(4) 1.09439(18) 0.91663(14) 0.0775(6) Uani 1 1 d . . .
H29A H 0.1290 1.0399 0.8696 0.116 Uiso 1 1 calc R . .
H29B H 0.2179 1.1729 0.9250 0.116 Uiso 1 1 calc R . .
H29C H 0.2345 1.0683 0.9680 0.116 Uiso 1 1 calc R . .
C30 C 0.6654(4) 1.18121(18) 0.96805(12) 0.0800(6) Uani 1 1 d . . .
H30A H 0.8112 1.1799 0.9531 0.120 Uiso 1 1 calc R . .
H30B H 0.6598 1.1564 1.0200 0.120 Uiso 1 1 calc R . .
H30C H 0.6453 1.2609 0.9766 0.120 Uiso 1 1 calc R . .

loop_
_atom_site_aniso_label
_atom_site_aniso_U_11
_atom_site_aniso_U_22
_atom_site_aniso_U_33
_atom_site_aniso_U_23
_atom_site_aniso_U_13
_atom_site_aniso_U_12
N1 0.0481(7) 0.0456(7) 0.0513(7) 0.0080(5) 0.0138(5) 0.0106(5)
C2 0.0433(8) 0.0386(7) 0.0469(7) 0.0056(6) 0.0079(6) 0.0085(6)
C3 0.0448(8) 0.0376(7) 0.0464(8) 0.0068(6) 0.0073(6) 0.0095(6)
C4 0.0570(9) 0.0413(8) 0.0508(8) 0.0091(6) 0.0138(7) 0.0144(7)
O5 0.1051(10) 0.0529(7) 0.0470(6) 0.0082(5) 0.0153(6) 0.0401(7)
C6 0.0740(11) 0.0441(8) 0.0544(9) 0.0077(6) 0.0156(8) 0.0234(8)
O7 0.0820(8) 0.0387(5) 0.0551(6) 0.0054(4) 0.0138(6) 0.0117(5)
C8 0.0572(9) 0.0381(7) 0.0523(8) 0.0069(6) 0.0056(7) 0.0134(6)
C9 0.0698(11) 0.0408(8) 0.0548(9) 0.0141(6) 0.0111(8) 0.0141(7)
C10 0.0544(9) 0.0470(8) 0.0477(8) 0.0099(6) 0.0056(7) 0.0114(7)
C11 0.0705(11) 0.0536(9) 0.0505(9) 0.0140(7) 0.0145(8) 0.0109(8)
C12 0.0546(10) 0.0548(9) 0.0563(9) 0.0080(7) 0.0161(7) 0.0038(7)
C13 0.0464(9) 0.0514(8) 0.0423(7) 0.0043(6) 0.0052(6) 0.0147(7)
O13 0.0461(7) 0.0739(8) 0.0760(8) 0.0174(6) 0.0116(5) 0.0223(6)
C14 0.0488(8) 0.0438(7) 0.0445(7) 0.0009(6) 0.0093(6) 0.0169(6)
C15 0.0526(9) 0.0435(8) 0.0469(8) 0.0037(6) 0.0056(6) 0.0154(7)
C16 0.0546(10) 0.0466(8) 0.0566(9) 0.0035(7) 0.0059(7) 0.0118(7)
C17 0.0703(11) 0.0407(8) 0.0571(9) 0.0053(7) 0.0155(8) 0.0108(7)
Cl 0.0967(4) 0.0577(3) 0.1004(4) 0.0269(2) 0.0182(3) 0.0017(3)
C18 0.0760(12) 0.0486(9) 0.0574(9) 0.0098(7) 0.0104(8) 0.0247(8)
C19 0.0567(10) 0.0514(9) 0.0511(8) 0.0047(7) 0.0059(7) 0.0227(7)
C20 0.0560(9) 0.0402(7) 0.0407(7) 0.0037(6) 0.0089(6) 0.0167(6)
C21 0.0592(9) 0.0432(8) 0.0502(8) 0.0116(6) 0.0130(7) 0.0168(7)
C22 0.0801(12) 0.0412(8) 0.0530(9) 0.0097(7) 0.0193(8) 0.0145(8)
O23 0.1045(11) 0.0572(7) 0.0983(10) 0.0356(7) 0.0332(8) 0.0138(7)
C24 0.171(3) 0.0569(12) 0.0770(14) 0.0304(10) 0.0270(16) 0.0225(15)
O25 0.1434(16) 0.0612(8) 0.0791(9) 0.0332(7) 0.0160(9) 0.0352(9)
C26 0.1051(16) 0.0485(9) 0.0463(8) 0.0136(7) 0.0135(9) 0.0337(10)
C27 0.0859(14) 0.0632(11) 0.0516(9) 0.0096(8) -0.0019(9) 0.0338(10)
C28 0.0616(10) 0.0512(9) 0.0496(8) 0.0045(7) 0.0039(7) 0.0168(7)
C29 0.0900(15) 0.0610(11) 0.0884(13) 0.0137(9) 0.0356(11) 0.0281(10)
C30 0.0902(15) 0.0741(12) 0.0617(11) -0.0071(9) 0.0056(10) 0.0244(11)

loop_
_atom_type_symbol
_atom_type_description
_atom_type_scat_dispersion_real
_atom_type_scat_dispersion_imag
_atom_type_scat_source
C C 0.0181 0.0091 'International Tables Vol C Tables 4.2.6.8 and 6.1.1.4'
H H 0.0000 0.0000 'International Tables Vol C Tables 4.2.6.8 and 6.1.1.4'
N N 0.0311 0.0180 'International Tables Vol C Tables 4.2.6.8 and 6.1.1.4'
O O 0.0492 0.0322 'International Tables Vol C Tables 4.2.6.8 and 6.1.1.4'
Cl Cl 0.3639 0.7018 'International Tables Vol C Tables 4.2.6.8 and 6.1.1.4'

loop_
_geom_angle_atom_site_label_1
_geom_angle_atom_site_label_2
_geom_angle_atom_site_label_3
_geom_angle
_geom_angle_site_symmetry_1
_geom_angle_site_symmetry_3
_geom_angle_publ_flag
C13 N1 C12 119.75(13) . . ?
C13 N1 C2 130.30(12) . . ?
C12 N1 C2 109.19(12) . . ?
N1 C2 C3 111.32(12) . . ?
N1 C2 C10 103.24(11) . . ?
C3 C2 C10 112.54(11) . . ?
C20 C3 C4 111.66(12) . . ?
C20 C3 C2 112.79(11) . . ?
C4 C3 C2 109.64(12) . . ?
O5 C4 C3 108.59(12) . . ?
O5 C4 C8 104.36(11) . . ?
C3 C4 C8 114.32(12) . . ?
C4 O5 C6 107.23(12) . . ?
O7 C6 O5 104.07(11) . . ?
O7 C6 C30 108.80(15) . . ?
O5 C6 C30 109.12(15) . . ?
O7 C6 C29 112.06(15) . . ?
O5 C6 C29 110.22(15) . . ?
C30 C6 C29 112.22(15) . . ?
C6 O7 C8 107.35(11) . . ?
O7 C8 C9 110.71(13) . . ?
O7 C8 C4 104.42(12) . . ?
C9 C8 C4 112.77(12) . . ?
C8 C9 C10 110.19(13) . . ?
C11 C10 C9 111.64(13) . . ?
C11 C10 C2 105.05(12) . . ?
C9 C10 C2 112.48(12) . . ?
C12 C11 C10 103.43(13) . . ?
N1 C12 C11 101.78(13) . . ?
O13 C13 N1 120.32(15) . . ?
O13 C13 C14 119.90(14) . . ?
N1 C13 C14 119.59(13) . . ?
C15 C14 C19 119.08(15) . . ?
C15 C14 C13 122.14(14) . . ?
C19 C14 C13 118.58(14) . . ?
C16 C15 C14 120.60(15) . . ?
C17 C16 C15 118.90(16) . . ?
C16 C17 C18 121.99(16) . . ?
C16 C17 Cl 118.56(14) . . ?
C18 C17 Cl 119.45(14) . . ?
C17 C18 C19 118.55(16) . . ?
C18 C19 C14 120.83(16) . . ?
C28 C20 C21 119.83(15) . . ?
C28 C20 C3 120.92(14) . . ?
C21 C20 C3 119.25(14) . . ?
C22 C21 C20 117.13(16) . . ?
C21 C22 O23 127.60(18) . . ?
C21 C22 C26 122.23(17) . . ?
O23 C22 C26 110.11(15) . . ?
C22 O23 C24 104.85(18) . . ?
O25 C24 O23 109.60(17) . . ?
C26 O25 C24 104.79(17) . . ?
C27 C26 O25 127.31(19) . . ?
C27 C26 C22 122.04(16) . . ?
O25 C26 C22 110.62(18) . . ?
C26 C27 C28 116.28(17) . . ?
C20 C28 C27 122.47(17) . . ?

loop_
_geom_bond_atom_site_label_1
_geom_bond_atom_site_label_2
_geom_bond_distance
_geom_bond_site_symmetry_2
_geom_bond_publ_flag
N1 C13 1.3605(19) . ?
N1 C12 1.460(2) . ?
N1 C2 1.4784(18) . ?
C2 C3 1.5502(19) . ?
C2 C10 1.565(2) . ?
C3 C20 1.512(2) . ?
C3 C4 1.5242(19) . ?
C4 O5 1.4241(18) . ?
C4 C8 1.538(2) . ?
O5 C6 1.4268(18) . ?
C6 O7 1.4222(19) . ?
C6 C30 1.502(2) . ?
C6 C29 1.505(3) . ?
O7 C8 1.4261(17) . ?
C8 C9 1.504(2) . ?
C9 C10 1.5360(19) . ?
C10 C11 1.529(2) . ?
C11 C12 1.509(2) . ?
C13 O13 1.2271(18) . ?
C13 C14 1.494(2) . ?
C14 C15 1.385(2) . ?
C14 C19 1.392(2) . ?
C15 C16 1.384(2) . ?
C16 C17 1.373(2) . ?
C17 C18 1.380(3) . ?
C17 Cl 1.7446(17) . ?
C18 C19 1.380(2) . ?
C20 C28 1.380(2) . ?
C20 C21 1.409(2) . ?
C21 C22 1.365(2) . ?
C22 O23 1.370(2) . ?
C22 C26 1.381(3) . ?
O23 C24 1.436(3) . ?
C24 O25 1.422(3) . ?
O25 C26 1.373(2) . ?
C26 C27 1.365(3) . ?
C27 C28 1.400(2) . ?
